data_7002723
loop_
_publ_author_name
'P\'erez, Jos\'e'
'Espinosa, Arturo'
'Galiana, J. Miguel'
'P\'erez, Eduardo'
'Serrano, J. Luis'
'Aranda, Miguel A. G.'
'Insausti, Maite'

_publ_section_title
;
 Orthogonal non-covalent binding forces in solid state supramolecular
 herringbone-shaped &#x201C;interlocked dimers&#x201D;.
 Pseudopolymorphism in [(ppy)Pd(\m-pz)]2 (ppy = 2-(2-pyridyl)phenyl, pz
 = pyrazol-1-yl) complex
;
_journal_issue 43
_journal_name_full 'Dalton Transactions'
_journal_page_first 9625
_journal_page_last 9636
_journal_paper_doi 10.1039/b910502f
_journal_year 2009
_chemical_formula_sum 'C28 H22 N6 Pd2'
_chemical_formula_weight 655.3
_chemical_name_common bis(mu2-pyrazol-1-yl)-(2-pyridininphenyl)-C,N)palladium
_chemical_name_systematic ' bis(mu2-pyrazol-1-yl)-(2-pyridininphenyl)-C,N)palladium'
_space_group_IT_number 2
_symmetry_cell_setting triclinic
_symmetry_space_group_name_Hall '-P 1'
_symmetry_space_group_name_H-M 'P -1'
_cell_angle_alpha 81.548(2)
_cell_angle_beta 83.5446(20)
_cell_angle_gamma 65.502(2)
_cell_formula_units_Z 4
_cell_length_a 12.2500(5)
_cell_length_b 12.4596(5)
_cell_length_c 18.0792(7)
_cell_measurement_temperature 298
_cell_volume 2479.68(18)
_computing_structure_refinement FULLPROF
_diffrn_ambient_temperature 298(2)
_diffrn_detector_type X'Celerator
_diffrn_measurement_device_type Diffractometer
_diffrn_measurement_method Bragg-Brentano
_diffrn_radiation_monochromator 'Ge 111'
_diffrn_radiation_type 'Cu K\a'
_diffrn_radiation_wavelength 1.5406
_diffrn_source 'sealed X-ray tube'
_diffrn_source_target Cu
_exptl_crystal_colour yellow
_exptl_crystal_density_diffrn 1.755
_pd_instr_location ' ?'
_pd_meas_2theta_range_inc 0.016711
_pd_meas_2theta_range_max 99.97301
_pd_meas_2theta_range_min 5.02110
_pd_meas_number_of_points 5683
_pd_meas_scan_method cont
_pd_proc_2theta_range_inc 0.016711
_pd_proc_2theta_range_max 99.9730
_pd_proc_2theta_range_min 5.0211
_pd_proc_ls_pref_orient_corr ' ?'
_pd_proc_ls_prof_R_factor 8.1028
_pd_proc_ls_prof_wR_expected 3.3499
_pd_proc_ls_prof_wR_factor 10.9910
_pd_proc_wavelength 1.540590
_pd_spec_mounting ' ?'
_refine_ls_hydrogen_treatment constr
_refine_ls_number_parameters 89
_refine_ls_number_reflns 5639
_refine_ls_number_restraints 19
_refine_ls_R_I_factor 8.5991
_cod_data_source_file b910502f.txt
_cod_data_source_block complex1
_cod_depositor_comments
;
The following automatic conversions were performed:
'_symmetry_cell_setting' value 'Triclinic' changed to 'triclinic'
according to '/home/saulius/struct/CIF-dictionaries/cif_core.dic'
dictionary named 'cif_core.dic' version 2.4.1 from 2010-06-29.

Automatic conversion script
Id: cif_fix_enum 1527 2010-12-29 10:47:43Z saulius 
;
_cod_original_cell_volume 2479.67(17)
_cod_database_code 7002723

loop_
_symmetry_equiv_pos_as_xyz
x,y,z
-x,-y,-z

loop_
_atom_site_label
_atom_site_fract_x
_atom_site_fract_y
_atom_site_fract_z
_atom_site_U_iso_or_equiv
_atom_site_occupancy
_atom_site_adp_type
_atom_site_type_symbol
Pd1 0.6955(5) 0.1617(5) 0.6609(4) 0.056(5) 1.00000 Uiso Pd
N1 0.8153(5) 0.2147(5) 0.5973(4) 0.094(6) 1.00000 Uiso N
C11 0.8397(5) 0.0122(5) 0.6737(4) 0.094(6) 1.00000 Uiso C
C6 0.9409(5) 0.0140(5) 0.6310(4) 0.094(6) 1.00000 Uiso C
C5 0.9237(5) 0.1275(5) 0.5843(4) 0.094(6) 1.00000 Uiso C
C10 0.8523(5) -0.0906(5) 0.7204(4) 0.094(6) 1.00000 Uiso C
C1 0.7886(5) 0.3234(5) 0.5607(4) 0.094(6) 1.00000 Uiso C
C3 0.9765(5) 0.2591(5) 0.4931(4) 0.094(6) 1.00000 Uiso C
C9 0.9630(5) -0.1873(5) 0.7232(4) 0.094(6) 1.00000 Uiso C
C2 0.8684(5) 0.3478(5) 0.5081(4) 0.094(6) 1.00000 Uiso C
C8 1.0612(5) -0.1858(5) 0.6792(4) 0.094(6) 1.00000 Uiso C
C4 1.0062(5) 0.1471(5) 0.5314(4) 0.094(6) 1.00000 Uiso C
C7 1.0512(5) -0.0834(5) 0.6325(4) 0.094(6) 1.00000 Uiso C
H8 0.7761 -0.0957 0.7547 0.094 1.00000 Uiso H
H1 0.7025 0.3937 0.5728 0.094 1.00000 Uiso H
H3 1.0394 0.2760 0.4512 0.094 1.00000 Uiso H
H7 0.9718 -0.2657 0.7610 0.094 1.00000 Uiso H
H2 0.8452 0.4360 0.4792 0.094 1.00000 Uiso H
H6 1.1453 -0.2632 0.6809 0.094 1.00000 Uiso H
H4 1.0923 0.0760 0.5202 0.094 1.00000 Uiso H
H5 1.1277 -0.0796 0.5979 0.094 1.00000 Uiso H
N3 0.5884(19) 0.1382(18) 0.7430(11) 0.079(9) 1.00000 Uiso N
N4 0.4789(19) 0.1479(18) 0.7258(11) 0.079(9) 1.00000 Uiso N
C23 0.6141(19) 0.0704(18) 0.8100(11) 0.079(9) 1.00000 Uiso C
C25 0.4391(19) 0.0853(18) 0.7819(11) 0.079(9) 1.00000 Uiso C
C24 0.5217(19) 0.0373(18) 0.8349(11) 0.079(9) 1.00000 Uiso C
H17 0.6948 0.0463 0.8390 0.079 1.00000 Uiso H
H19 0.3553 0.0752 0.7840 0.079 1.00000 Uiso H
H18 0.5156 -0.0162 0.8865 0.079 1.00000 Uiso H
N5 0.5453(18) 0.3114(19) 0.6719(10) 0.079(9) 1.00000 Uiso N
N6 0.4503(18) 0.3058(19) 0.6427(10) 0.079(9) 1.00000 Uiso N
C28 0.3642(18) 0.4183(19) 0.6330(10) 0.079(9) 1.00000 Uiso C
C26 0.5173(18) 0.4275(19) 0.6786(10) 0.079(9) 1.00000 Uiso C
C27 0.4040(18) 0.4937(19) 0.6556(10) 0.079(9) 1.00000 Uiso C
H22 0.2777 0.4433 0.6108 0.079 1.00000 Uiso H
H20 0.5753 0.4614 0.6987 0.079 1.00000 Uiso H
H21 0.3552 0.5884 0.6556 0.079 1.00000 Uiso H
Pd2 0.4144(5) 0.1701(6) 0.6221(3) 0.054(4) 1.00000 Uiso Pd
N2 0.3920(5) 0.0202(6) 0.6127(3) 0.094(6) 1.00000 Uiso N
C22 0.3494(5) 0.2147(6) 0.5218(3) 0.094(6) 1.00000 Uiso C
C17 0.3323(5) 0.1246(6) 0.4941(3) 0.094(6) 1.00000 Uiso C
C16 0.3639(5) 0.0120(6) 0.5446(3) 0.094(6) 1.00000 Uiso C
C21 0.3172(5) 0.3230(6) 0.4780(3) 0.094(6) 1.00000 Uiso C
C12 0.4184(5) -0.0736(6) 0.6650(3) 0.094(6) 1.00000 Uiso C
C14 0.3969(5) -0.1900(6) 0.5806(3) 0.094(6) 1.00000 Uiso C
C20 0.2699(5) 0.3388(6) 0.4088(3) 0.094(6) 1.00000 Uiso C
C13 0.4214(5) -0.1804(6) 0.6501(3) 0.094(6) 1.00000 Uiso C
C19 0.2564(5) 0.2487(6) 0.3810(3) 0.094(6) 1.00000 Uiso C
C15 0.3669(5) -0.0933(6) 0.5266(3) 0.094(6) 1.00000 Uiso C
C18 0.2870(5) 0.1394(6) 0.4243(3) 0.094(6) 1.00000 Uiso C
H16 0.3288 0.3954 0.4975 0.094 1.00000 Uiso H
H9 0.4379 -0.0655 0.7202 0.094 1.00000 Uiso H
H11 0.4008 -0.2734 0.5676 0.094 1.00000 Uiso H
H15 0.2428 0.4247 0.3761 0.094 1.00000 Uiso H
H10 0.4429 -0.2550 0.6930 0.094 1.00000 Uiso H
H14 0.2227 0.2622 0.3262 0.094 1.00000 Uiso H
H12 0.3463 -0.0999 0.4714 0.094 1.00000 Uiso H
H13 0.2758 0.0674 0.4042 0.094 1.00000 Uiso H
Pd3 0.1665(6) 0.6655(5) 0.1775(4) 0.081(5) 1.00000 Uiso Pd
N7 0.0643(6) 0.8424(5) 0.1721(4) 0.094(6) 1.00000 Uiso N
C39 0.2599(6) 0.7190(5) 0.0962(4) 0.094(6) 1.00000 Uiso C
C34 0.2077(6) 0.8402(5) 0.0730(4) 0.094(6) 1.00000 Uiso C
C33 0.0927(6) 0.9079(5) 0.1136(4) 0.094(6) 1.00000 Uiso C
C38 0.3698(6) 0.6525(5) 0.0619(4) 0.094(6) 1.00000 Uiso C
C29 -0.0356(6) 0.8931(5) 0.2153(4) 0.094(6) 1.00000 Uiso C
C31 -0.0861(6) 1.0763(5) 0.1399(4) 0.094(6) 1.00000 Uiso C
C37 0.4238(6) 0.7069(5) 0.0061(4) 0.094(6) 1.00000 Uiso C
C30 -0.1125(6) 1.0107(5) 0.2002(4) 0.094(6) 1.00000 Uiso C
C36 0.3700(6) 0.8255(5) -0.0180(4) 0.094(6) 1.00000 Uiso C
C32 0.0177(6) 1.0258(5) 0.0955(4) 0.094(6) 1.00000 Uiso C
C35 0.2603(6) 0.8945(5) 0.0161(4) 0.094(6) 1.00000 Uiso C
H30 0.4135 0.5582 0.0784 0.094 1.00000 Uiso H
H23 -0.0563 0.8407 0.2634 0.094 1.00000 Uiso H
H25 -0.1462 1.1680 0.1264 0.094 1.00000 Uiso H
H29 0.5105 0.6541 -0.0190 0.094 1.00000 Uiso H
H24 -0.1925 1.0500 0.2358 0.094 1.00000 Uiso H
H28 0.4122 0.8650 -0.0629 0.094 1.00000 Uiso H
H26 0.0399 1.0774 0.0476 0.094 1.00000 Uiso H
H27 0.2167 0.9885 -0.0012 0.094 1.00000 Uiso H
N9 0.2904(17) 0.4983(18) 0.1854(9) 0.079(9) 1.00000 Uiso N
N10 0.2566(17) 0.4073(18) 0.1844(9) 0.079(9) 1.00000 Uiso N
C51 0.4125(17) 0.4518(18) 0.1811(9) 0.079(9) 1.00000 Uiso C
C53 0.3578(17) 0.3062(18) 0.1788(9) 0.079(9) 1.00000 Uiso C
C52 0.4554(17) 0.3324(18) 0.1772(9) 0.079(9) 1.00000 Uiso C
H39 0.4671 0.5014 0.1806 0.079 1.00000 Uiso H
H41 0.3604 0.2192 0.1760 0.079 1.00000 Uiso H
H40 0.5486 0.2709 0.1736 0.079 1.00000 Uiso H
N11 0.0686(17) 0.6169(18) 0.2673(11) 0.079(9) 1.00000 Uiso N
N12 0.0264(17) 0.5380(18) 0.2512(11) 0.079(9) 1.00000 Uiso N
C56 -0.0426(17) 0.5193(18) 0.3118(11) 0.079(9) 1.00000 Uiso C
C54 0.0233(17) 0.6471(18) 0.3372(11) 0.079(9) 1.00000 Uiso C
C55 -0.0441(17) 0.5851(18) 0.3653(11) 0.079(9) 1.00000 Uiso C
H44 -0.0888 0.4611 0.3163 0.079 1.00000 Uiso H
H42 0.0383 0.7099 0.3655 0.079 1.00000 Uiso H
H43 -0.0899 0.5877 0.4200 0.079 1.00000 Uiso H
Pd4 0.0799(6) 0.4409(6) 0.1573(4) 0.039(4) 1.00000 Uiso Pd
N8 0.1339(6) 0.3460(6) 0.0680(4) 0.094(6) 1.00000 Uiso N
C50 -0.0785(6) 0.4552(6) 0.1322(4) 0.094(6) 1.00000 Uiso C
C45 -0.0759(6) 0.4064(6) 0.0672(4) 0.094(6) 1.00000 Uiso C
C44 0.0446(6) 0.3509(6) 0.0288(4) 0.094(6) 1.00000 Uiso C
C49 -0.1883(6) 0.5044(6) 0.1716(4) 0.094(6) 1.00000 Uiso C
C40 0.2480(6) 0.2944(6) 0.0413(4) 0.094(6) 1.00000 Uiso C
C42 0.1865(6) 0.2576(6) -0.0678(4) 0.094(6) 1.00000 Uiso C
C48 -0.2909(6) 0.5040(6) 0.1459(4) 0.094(6) 1.00000 Uiso C
C41 0.2767(6) 0.2492(6) -0.0270(4) 0.094(6) 1.00000 Uiso C
C47 -0.2881(6) 0.4587(6) 0.0807(4) 0.094(6) 1.00000 Uiso C
C43 0.0684(6) 0.3083(6) -0.0403(4) 0.094(6) 1.00000 Uiso C
C46 -0.1787(6) 0.4078(6) 0.0405(4) 0.094(6) 1.00000 Uiso C
H38 -0.1942 0.5430 0.2225 0.094 1.00000 Uiso H
H31 0.3195 0.2879 0.0740 0.094 1.00000 Uiso H
H33 0.2069 0.2247 -0.1220 0.094 1.00000 Uiso H
H37 -0.3753 0.5404 0.1782 0.094 1.00000 Uiso H
H32 0.3692 0.2080 -0.0476 0.094 1.00000 Uiso H
H36 -0.3697 0.4626 0.0608 0.094 1.00000 Uiso H
H34 -0.0038 0.3144 -0.0721 0.094 1.00000 Uiso H
H35 -0.1738 0.3701 -0.0105 0.094 1.00000 Uiso H

loop_
_atom_type_symbol
_atom_type_scat_Cromer_Mann_a1
_atom_type_scat_Cromer_Mann_b1
_atom_type_scat_Cromer_Mann_a2
_atom_type_scat_Cromer_Mann_b2
_atom_type_scat_Cromer_Mann_a3
_atom_type_scat_Cromer_Mann_b3
_atom_type_scat_Cromer_Mann_a4
_atom_type_scat_Cromer_Mann_b4
_atom_type_scat_Cromer_Mann_c
_atom_type_scat_dispersion_real
_atom_type_scat_dispersion_imag
_atom_type_scat_source
pd 19.33190 0.69866 15.50170 7.98929 5.29537 25.20520 0.60584 76.89860 5.26593 -0.05900 3.93400 International_Tables_for_Crystallography_Vol.C(1991)_Tables_6.1.1.4_and_6.1.1.5
n 12.21260 0.00570 3.13220 9.89330 2.01250 28.99750 1.16630 0.58260 -11.52900 0.02900 0.01800 International_Tables_for_Crystallography_Vol.C(1991)_Tables_6.1.1.4_and_6.1.1.5
c 2.31000 20.84390 1.02000 10.20750 1.58860 0.56870 0.86500 51.65120 0.21560 0.01700 0.00900 International_Tables_for_Crystallography_Vol.C(1991)_Tables_6.1.1.4_and_6.1.1.5
h 0.49300 10.51090 0.32291 26.12570 0.14019 3.14236 0.04081 57.79970 0.00304 0.00000 0.00000 International_Tables_for_Crystallography_Vol.C(1991)_Tables_6.1.1.4_and_6.1.1.5

loop_
_geom_angle_atom_site_label_1
_geom_angle_atom_site_label_2
_geom_angle_atom_site_label_3
_geom_angle_site_symmetry_1
_geom_angle_site_symmetry_2
_geom_angle_site_symmetry_3
_geom_angle
_geom_angle_publ_flag
? ? ? ? ? ? ? ?

loop_
_geom_bond_atom_site_label_1
_geom_bond_atom_site_label_2
_geom_bond_site_symmetry_1
_geom_bond_site_symmetry_2
_geom_bond_distance
_geom_bond_publ_flag
? ? ? ? ? ?

loop_
_geom_contact_atom_site_label_1
_geom_contact_atom_site_label_2
_geom_contact_distance
_geom_contact_site_symmetry_1
_geom_contact_site_symmetry_2
_geom_contact_publ_flag
? ? ? ? ? ?

loop_
_geom_hbond_atom_site_label_D
_geom_hbond_atom_site_label_H
_geom_hbond_atom_site_label_A
_geom_hbond_site_symmetry_D
_geom_hbond_site_symmetry_H
_geom_hbond_site_symmetry_A
_geom_hbond_distance_DH
_geom_hbond_distance_HA
_geom_hbond_distance_DA
_geom_hbond_angle_DHA
_geom_hbond_publ_flag
? ? ? ? ? ? ? ? ? ? ?

loop_
_geom_torsion_atom_site_label_1
_geom_torsion_atom_site_label_2
_geom_torsion_atom_site_label_3
_geom_torsion_atom_site_label_4
_geom_torsion_site_symmetry_1
_geom_torsion_site_symmetry_2
_geom_torsion_site_symmetry_3
_geom_torsion_site_symmetry_4
_geom_torsion
_geom_torsion_publ_flag
? ? ? ? ? ? ? ? ? ?
